data_7227993
loop_
_publ_author_name
'Frampton, Christopher Stephen'
'MacNicol, David D.'
'Gall, James H.'
'Mohd Ali, Hapipah'
'Azizan, Ainnul'
'Ketuly, Kamal'

_publ_section_title
;
 An unprecedented Dianin clathrate structure with Z &#x2032; (host) = 16
;
_journal_name_full CrystEngComm
_journal_paper_doi 10.1039/C7CE00451F
_journal_year 2017
_chemical_absolute_configuration ad
_chemical_formula_moiety '(C18 H20 O S),(C18 H20 O2), 0.67(C3 H8 O)'
_chemical_formula_sum 'C38 H45.33 O3.67 S'
_chemical_formula_weight 592.80
_chemical_name_common
;
S-Thiadianin's, R-Dianin's IPA Quasiracemate, Type I cell
;
_chemical_name_systematic
'S-4-p-hydroxyphenyl-2,2,4-trimethylthiachroman, R-4-p-hydroxyphenyl-2,2,4-trimethylchroman, 0.33 IPA solvate'
_space_group_crystal_system trigonal
_space_group_IT_number 146
_space_group_name_Hall 'R 3'
_symmetry_space_group_name_Hall 'R 3'
_symmetry_space_group_name_H-M 'R 3 :H'
_atom_sites_solution_hydrogens mixed
_audit_creation_method SHELXL-2014/6
_audit_update_record
;
2017-04-01 deposited with the CCDC.
2017-04-05 downloaded from the CCDC.
;
_cell_angle_alpha 90
_cell_angle_beta 90
_cell_angle_gamma 120
_cell_formula_units_Z 9
_cell_length_a 27.6575(15)
_cell_length_b 27.6575(15)
_cell_length_c 10.9557(14)
_cell_measurement_reflns_used 5116
_cell_measurement_temperature 290(1)
_cell_measurement_theta_max 76.7366
_cell_measurement_theta_min 3.1931
_cell_volume 7257.7(11)
_computing_cell_refinement
;
CrysAlisPro, Agilent Technologies,
Version 1.171.35.19 (release 27-10-2011 CrysAlis171 .NET)
(compiled Oct 27 2011,15:02:11)
;
_computing_data_collection
;
CrysAlisPro, Agilent Technologies,
Version 1.171.35.19 (release 27-10-2011 CrysAlis171 .NET)
(compiled Oct 27 2011,15:02:11)
;
_computing_data_reduction
;
CrysAlisPro, Agilent Technologies,
Version 1.171.35.19 (release 27-10-2011 CrysAlis171 .NET)
(compiled Oct 27 2011,15:02:11)
;
_computing_molecular_graphics
;
SHELXTL (Sheldrick, 2001), <i>Mercury CSD 2.0</i> (Macrae <i>et al</i>., 2008)
;
_computing_publication_material
;
SHELXTL (Sheldrick, 2001), <i>Mercury CSD 2.0</i> (Macrae <i>et al</i>., 2008)
;
_computing_structure_refinement 'SHELXL-2014/7 (Sheldrick, 2014)'
_computing_structure_solution 'SHELXTL (Sheldrick, 2001)'
_diffrn_ambient_temperature 290(1)
_diffrn_detector_area_resol_mean 10.5598
_diffrn_measured_fraction_theta_full 0.995
_diffrn_measured_fraction_theta_max 0.995
_diffrn_measurement_device_type 'SuperNova, Dual, Cu at zero, Atlas'
_diffrn_measurement_method '\w scans'
_diffrn_radiation_monochromator mirror
_diffrn_radiation_source 'SuperNova (Cu) X-ray Source'
_diffrn_radiation_type CuK\a
_diffrn_radiation_wavelength 1.54178
_diffrn_reflns_av_R_equivalents 0.0182
_diffrn_reflns_av_unetI/netI 0.0217
_diffrn_reflns_Laue_measured_fraction_full 0.995
_diffrn_reflns_Laue_measured_fraction_max 0.995
_diffrn_reflns_limit_h_max 33
_diffrn_reflns_limit_h_min -24
_diffrn_reflns_limit_k_max 33
_diffrn_reflns_limit_k_min -34
_diffrn_reflns_limit_l_max 13
_diffrn_reflns_limit_l_min -13
_diffrn_reflns_number 15975
_diffrn_reflns_point_group_measured_fraction_full 0.985
_diffrn_reflns_point_group_measured_fraction_max 0.983
_diffrn_reflns_theta_full 67.679
_diffrn_reflns_theta_max 74.463
_diffrn_reflns_theta_min 9.030
_exptl_absorpt_coefficient_mu 1.182
_exptl_absorpt_correction_T_max 1.00000
_exptl_absorpt_correction_T_min 0.85174
_exptl_absorpt_correction_type multi-scan
_exptl_absorpt_process_details
;
CrysAlisPro, Agilent Technologies,
Version 1.171.35.19 (release 27-10-2011 CrysAlis171 .NET)
(compiled Oct 27 2011,15:02:11)
Empirical absorption correction using spherical harmonics, 
implemented in SCALE3 ABSPACK scaling algorithm.
;
_exptl_crystal_colour Colourless
_exptl_crystal_density_diffrn 1.221
_exptl_crystal_description prism
_exptl_crystal_F_000 2868
_exptl_crystal_size_max 0.250
_exptl_crystal_size_mid 0.250
_exptl_crystal_size_min 0.250
_refine_diff_density_max 0.260
_refine_diff_density_min -0.380
_refine_diff_density_rms 0.037
_refine_ls_abs_structure_details
;
 Flack x determined using 3005 quotients [(I+)-(I-)]/[(I+)+(I-)]
 (Parsons, Flack and Wagner, Acta Cryst. B69 (2013) 249-259).
;
_refine_ls_abs_structure_Flack 0.024(5)
_refine_ls_extinction_method none
_refine_ls_goodness_of_fit_ref 1.006
_refine_ls_hydrogen_treatment constr
_refine_ls_matrix_type full
_refine_ls_number_parameters 399
_refine_ls_number_reflns 6498
_refine_ls_number_restraints 1
_refine_ls_restrained_S_all 1.006
_refine_ls_R_factor_all 0.0411
_refine_ls_R_factor_gt 0.0397
_refine_ls_shift/su_max 0.003
_refine_ls_shift/su_mean 0.000
_refine_ls_structure_factor_coef Fsqd
_refine_ls_weighting_details 'w=1/[\s^2^(Fo^2^)+(0.0875P)^2^+1.5000P] where P=(Fo^2^+2Fc^2^)/3'
_refine_ls_weighting_scheme calc
_refine_ls_wR_factor_gt 0.1160
_refine_ls_wR_factor_ref 0.1186
_reflns_Friedel_coverage 0.974
_reflns_Friedel_fraction_full 0.975
_reflns_Friedel_fraction_max 0.970
_reflns_number_gt 6269
_reflns_number_total 6498
_reflns_threshold_expression 'I > 2\s(I)'
_cod_data_source_file c7ce00451f2.cif
_cod_data_source_block p13039_1
_cod_original_cell_volume 7257.7(12)
_cod_database_code 7227993
_shelx_space_group_comment
;
The symmetry employed for this shelxl refinement is uniquely defined
by the following loop, which should always be used as a source of
symmetry information in preference to the above space-group names.
They are only intended as comments.
;
_shelx_estimated_absorpt_t_min 0.757
_shelx_estimated_absorpt_t_max 0.757
_shelxl_version_number 2014/6

loop_
_space_group_symop_operation_xyz
'x, y, z'
'-y, x-y, z'
'-x+y, -x, z'
'x+2/3, y+1/3, z+1/3'
'-y+2/3, x-y+1/3, z+1/3'
'-x+y+2/3, -x+1/3, z+1/3'
'x+1/3, y+2/3, z+2/3'
'-y+1/3, x-y+2/3, z+2/3'
'-x+y+1/3, -x+2/3, z+2/3'

loop_
_atom_site_label
_atom_site_type_symbol
_atom_site_fract_x
_atom_site_fract_y
_atom_site_fract_z
_atom_site_U_iso_or_equiv
_atom_site_adp_type
_atom_site_occupancy
_atom_site_site_symmetry_order
_atom_site_calc_flag
_atom_site_refinement_flags_posn
_atom_site_refinement_flags_adp
_atom_site_refinement_flags_occupancy
S1A S 0.59868(3) 0.85257(3) 0.87705(6) 0.05567(18) Uani 1 1 d . . .
O2A O 0.46026(12) 0.73145(12) 0.2477(2) 0.0786(7) Uani 1 1 d . . .
H2AA H 0.4481 0.6986 0.2299 0.118 Uiso 1 1 calc R U .
C2A C 0.55768(11) 0.78140(11) 0.8197(2) 0.0468(5) Uani 1 1 d . . .
C3A C 0.59662(12) 0.76854(11) 0.7462(2) 0.0473(5) Uani 1 1 d . . .
H3AA H 0.5758 0.7294 0.7237 0.057 Uiso 1 1 calc R U .
H3AB H 0.6263 0.7730 0.8004 0.057 Uiso 1 1 calc R U .
C4A C 0.62420(10) 0.80209(10) 0.6293(2) 0.0435(5) Uani 1 1 d . . .
C5A C 0.65205(10) 0.86497(10) 0.6508(2) 0.0447(5) Uani 1 1 d . . .
C6A C 0.68991(12) 0.90117(12) 0.5648(3) 0.0556(6) Uani 1 1 d . . .
H6AA H 0.6980 0.8863 0.4969 0.067 Uiso 1 1 calc R U .
C7A C 0.71605(14) 0.95878(14) 0.5770(3) 0.0664(8) Uani 1 1 d . . .
H7AA H 0.7409 0.9819 0.5176 0.080 Uiso 1 1 calc R U .
C8A C 0.70495(14) 0.98141(12) 0.6777(3) 0.0645(7) Uani 1 1 d . . .
H8AA H 0.7224 1.0200 0.6868 0.077 Uiso 1 1 calc R U .
C9A C 0.66840(13) 0.94723(12) 0.7638(3) 0.0579(6) Uani 1 1 d . . .
H9AA H 0.6612 0.9628 0.8317 0.069 Uiso 1 1 calc R U .
C10A C 0.64138(10) 0.88896(10) 0.7523(2) 0.0456(5) Uani 1 1 d . . .
C11A C 0.58169(11) 0.78391(10) 0.5239(2) 0.0458(5) Uani 1 1 d . . .
C12A C 0.55441(13) 0.72863(11) 0.4831(3) 0.0544(6) Uani 1 1 d . . .
H12A H 0.5633 0.7034 0.5180 0.065 Uiso 1 1 calc R U .
C13A C 0.51425(15) 0.71047(12) 0.3914(3) 0.0624(7) Uani 1 1 d . . .
H13A H 0.4965 0.6734 0.3665 0.075 Uiso 1 1 calc R U .
C14A C 0.50051(13) 0.74702(14) 0.3370(2) 0.0590(7) Uani 1 1 d . . .
C15A C 0.52732(13) 0.80204(13) 0.3738(3) 0.0571(6) Uani 1 1 d . . .
H15A H 0.5189 0.8273 0.3374 0.069 Uiso 1 1 calc R U .
C16A C 0.56717(12) 0.81942(11) 0.4662(2) 0.0500(5) Uani 1 1 d . . .
H16A H 0.5849 0.8566 0.4903 0.060 Uiso 1 1 calc R U .
C17A C 0.66939(14) 0.78719(14) 0.5950(3) 0.0602(7) Uani 1 1 d . . .
H17A H 0.6863 0.8047 0.5189 0.090 Uiso 1 1 calc R U .
H17B H 0.6525 0.7474 0.5871 0.090 Uiso 1 1 calc R U .
H17C H 0.6974 0.8002 0.6577 0.090 Uiso 1 1 calc R U .
C18A C 0.50734(12) 0.77464(14) 0.7498(3) 0.0569(6) Uani 1 1 d . . .
H18A H 0.4876 0.7379 0.7150 0.085 Uiso 1 1 calc R U .
H18B H 0.5195 0.8020 0.6859 0.085 Uiso 1 1 calc R U .
H18C H 0.4831 0.7798 0.8044 0.085 Uiso 1 1 calc R U .
C19A C 0.53902(16) 0.74526(16) 0.9341(3) 0.0662(7) Uani 1 1 d . . .
H19A H 0.5166 0.7067 0.9113 0.099 Uiso 1 1 calc R U .
H19B H 0.5175 0.7558 0.9847 0.099 Uiso 1 1 calc R U .
H19C H 0.5712 0.7504 0.9783 0.099 Uiso 1 1 calc R U .
O1B O 0.50927(9) 0.58191(10) -0.40233(19) 0.0596(5) Uani 1 1 d . . .
O2B O 0.39882(12) 0.60985(14) 0.2102(2) 0.0774(7) Uani 1 1 d . . .
H2BA H 0.3670 0.5876 0.2325 0.116 Uiso 1 1 calc R U .
C2B C 0.45127(11) 0.55995(11) -0.3694(2) 0.0482(5) Uani 1 1 d . . .
C3B C 0.43185(10) 0.50788(10) -0.2918(2) 0.0466(5) Uani 1 1 d . . .
H3BA H 0.4329 0.4794 -0.3414 0.056 Uiso 1 1 calc R U .
H3BB H 0.3932 0.4941 -0.2688 0.056 Uiso 1 1 calc R U .
C4B C 0.46598(10) 0.51571(9) -0.1746(2) 0.0433(5) Uani 1 1 d . . .
C5B C 0.52736(11) 0.55057(10) -0.2077(2) 0.0461(5) Uani 1 1 d . . .
C6B C 0.56858(12) 0.55218(14) -0.1315(3) 0.0566(6) Uani 1 1 d . . .
H6BA H 0.5580 0.5311 -0.0601 0.068 Uiso 1 1 calc R U .
C7B C 0.62491(13) 0.58433(16) -0.1591(3) 0.0658(8) Uani 1 1 d . . .
H7BA H 0.6516 0.5851 -0.1063 0.079 Uiso 1 1 calc R U .
C8B C 0.64095(12) 0.61512(14) -0.2657(4) 0.0656(8) Uani 1 1 d . . .
H8BA H 0.6787 0.6370 -0.2845 0.079 Uiso 1 1 calc R U .
C9B C 0.60116(13) 0.61357(12) -0.3443(3) 0.0600(7) Uani 1 1 d . . .
H9BA H 0.6122 0.6339 -0.4166 0.072 Uiso 1 1 calc R U .
C10B C 0.54456(11) 0.58161(10) -0.3160(2) 0.0482(5) Uani 1 1 d . . .
C11B C 0.44913(10) 0.54178(10) -0.0706(2) 0.0439(5) Uani 1 1 d . . .
C12B C 0.39412(11) 0.51614(12) -0.0321(3) 0.0539(6) Uani 1 1 d . . .
H12B H 0.3679 0.4834 -0.0706 0.065 Uiso 1 1 calc R U .
C13B C 0.37663(12) 0.53751(16) 0.0618(3) 0.0626(7) Uani 1 1 d . . .
H13B H 0.3394 0.5190 0.0860 0.075 Uiso 1 1 calc R U .
C14B C 0.41449(13) 0.58613(14) 0.1190(2) 0.0566(6) Uani 1 1 d . . .
C15B C 0.46991(13) 0.61260(12) 0.0836(2) 0.0536(6) Uani 1 1 d . . .
H15B H 0.4960 0.6453 0.1224 0.064 Uiso 1 1 calc R U .
C16B C 0.48662(10) 0.59025(11) -0.0101(2) 0.0470(5) Uani 1 1 d . . .
H16B H 0.5240 0.6084 -0.0329 0.056 Uiso 1 1 calc R U .
C17B C 0.45266(15) 0.45702(12) -0.1338(3) 0.0580(6) Uani 1 1 d . . .
H17D H 0.4702 0.4596 -0.0566 0.087 Uiso 1 1 calc R U .
H17E H 0.4665 0.4415 -0.1935 0.087 Uiso 1 1 calc R U .
H17F H 0.4130 0.4334 -0.1257 0.087 Uiso 1 1 calc R U .
C18B C 0.42009(15) 0.54426(15) -0.4904(3) 0.0638(7) Uani 1 1 d . . .
H18D H 0.4256 0.5165 -0.5306 0.096 Uiso 1 1 calc R U .
H18E H 0.4340 0.5768 -0.5413 0.096 Uiso 1 1 calc R U .
H18F H 0.3810 0.5296 -0.4758 0.096 Uiso 1 1 calc R U .
C19B C 0.44618(15) 0.60633(12) -0.3074(3) 0.0598(7) Uani 1 1 d . . .
H19D H 0.4722 0.6211 -0.2409 0.090 Uiso 1 1 calc R U .
H19E H 0.4089 0.5917 -0.2769 0.090 Uiso 1 1 calc R U .
H19F H 0.4542 0.6355 -0.3653 0.090 Uiso 1 1 calc R U .
O1C O 0.3390(14) 0.6568(13) 0.3452(11) 0.131(6) Uiso 0.3333 1 d . . P
C1C C 0.3478(9) 0.6634(11) 0.4677(15) 0.104(5) Uiso 0.3333 1 d . . P
C2C C 0.2794(10) 0.6454(10) 0.507(2) 0.120(6) Uiso 0.3333 1 d . . P
C3C C 0.3847(13) 0.6959(13) 0.546(3) 0.149(8) Uiso 0.3333 1 d . . P
H1CB H 0.3700 0.6669 0.3102 0.224 Uiso 0.3333 1 d . U P
H1CA H 0.3469 0.6305 0.4877 0.179 Uiso 0.3333 1 d . U P
H2CA H 0.2553 0.6193 0.4497 0.224 Uiso 0.3333 1 d . U P
H2CB H 0.2733 0.6306 0.5871 0.224 Uiso 0.3333 1 d . U P
H2CC H 0.2773 0.6789 0.5053 0.224 Uiso 0.3333 1 d . U P
H3CA H 0.4224 0.7110 0.5173 0.224 Uiso 0.3333 1 d . U P
H3CB H 0.3838 0.7362 0.5442 0.224 Uiso 0.3333 1 d . U P
H3CC H 0.3798 0.6878 0.6260 0.224 Uiso 0.3333 1 d . U P
O1D O 0.3608(6) 0.6849(8) 0.0928(17) 0.143(5) Uiso 0.3333 1 d . . P
C1D C 0.3299(10) 0.6504(6) -0.0195(12) 0.091(4) Uiso 0.3333 1 d . . P
C2D C 0.3123(9) 0.6964(9) -0.0558(19) 0.113(5) Uiso 0.3333 1 d . . P
C3D C 0.3672(9) 0.6488(9) -0.1056(18) 0.112(5) Uiso 0.3333 1 d . . P
H1DB H 0.3685 0.6638 0.1353 0.168 Uiso 0.3333 1 d . U P
H1DA H 0.2955 0.6148 -0.0047 0.135 Uiso 0.3333 1 d . U P
H2DB H 0.2951 0.6898 -0.1344 0.168 Uiso 0.3333 1 d . U P
H2DC H 0.2925 0.7034 0.0035 0.168 Uiso 0.3333 1 d . U P
H2DD H 0.3494 0.7341 -0.0671 0.168 Uiso 0.3333 1 d . U P
H3DA H 0.3760 0.6210 -0.0833 0.168 Uiso 0.3333 1 d . U P
H3DB H 0.3521 0.6426 -0.1863 0.168 Uiso 0.3333 1 d . U P
H3DC H 0.4018 0.6853 -0.1047 0.168 Uiso 0.3333 1 d . U P

loop_
_atom_site_aniso_label
_atom_site_aniso_U_11
_atom_site_aniso_U_22
_atom_site_aniso_U_33
_atom_site_aniso_U_23
_atom_site_aniso_U_13
_atom_site_aniso_U_12
S1A 0.0556(3) 0.0574(4) 0.0528(3) -0.0104(3) 0.0048(3) 0.0273(3)
O2A 0.0848(16) 0.0764(15) 0.0576(12) -0.0081(11) -0.0206(12) 0.0277(13)
C2A 0.0517(13) 0.0489(12) 0.0424(12) 0.0035(9) 0.0034(9) 0.0270(11)
C3A 0.0577(13) 0.0454(11) 0.0453(12) 0.0034(9) 0.0013(10) 0.0307(11)
C4A 0.0480(12) 0.0427(11) 0.0432(11) -0.0009(9) 0.0024(9) 0.0252(9)
C5A 0.0453(11) 0.0437(11) 0.0451(11) -0.0025(9) -0.0062(9) 0.0222(9)
C6A 0.0540(14) 0.0524(14) 0.0490(13) 0.0002(10) -0.0023(11) 0.0179(11)
C7A 0.0608(16) 0.0541(15) 0.0634(17) 0.0096(13) -0.0074(13) 0.0131(13)
C8A 0.0622(16) 0.0426(13) 0.0769(19) -0.0012(12) -0.0182(14) 0.0173(12)
C9A 0.0607(15) 0.0466(13) 0.0677(16) -0.0130(12) -0.0141(13) 0.0279(12)
C10A 0.0432(11) 0.0450(12) 0.0517(12) -0.0053(9) -0.0086(9) 0.0243(9)
C11A 0.0517(12) 0.0431(11) 0.0400(11) -0.0008(9) 0.0041(9) 0.0218(10)
C12A 0.0663(15) 0.0443(12) 0.0481(12) -0.0032(10) 0.0021(11) 0.0243(11)
C13A 0.0713(18) 0.0477(13) 0.0518(14) -0.0086(11) -0.0014(13) 0.0173(13)
C14A 0.0585(15) 0.0660(16) 0.0407(13) -0.0019(11) -0.0030(11) 0.0222(13)
C15A 0.0614(15) 0.0594(15) 0.0467(13) 0.0039(11) -0.0031(11) 0.0273(12)
C16A 0.0568(13) 0.0476(12) 0.0428(11) -0.0010(9) -0.0026(10) 0.0239(11)
C17A 0.0599(15) 0.0648(16) 0.0674(16) -0.0047(13) 0.0078(13) 0.0399(14)
C18A 0.0484(13) 0.0678(16) 0.0542(13) 0.0003(12) 0.0019(11) 0.0289(12)
C19A 0.080(2) 0.0726(19) 0.0504(14) 0.0148(13) 0.0138(14) 0.0409(17)
O1B 0.0557(10) 0.0662(12) 0.0514(10) 0.0175(8) 0.0088(8) 0.0264(9)
O2B 0.0798(15) 0.1012(19) 0.0598(13) -0.0173(12) 0.0048(11) 0.0516(14)
C2B 0.0510(12) 0.0472(12) 0.0428(11) 0.0008(9) -0.0024(9) 0.0218(10)
C3B 0.0465(12) 0.0403(11) 0.0450(11) -0.0035(9) -0.0033(9) 0.0156(9)
C4B 0.0433(11) 0.0394(10) 0.0417(11) 0.0009(8) -0.0002(9) 0.0166(9)
C5B 0.0469(12) 0.0453(11) 0.0453(12) -0.0033(9) 0.0001(9) 0.0225(10)
C6B 0.0526(14) 0.0671(16) 0.0533(14) -0.0057(12) -0.0034(11) 0.0323(13)
C7B 0.0487(14) 0.080(2) 0.0734(19) -0.0205(16) -0.0100(13) 0.0352(14)
C8B 0.0416(13) 0.0615(16) 0.088(2) -0.0121(15) 0.0082(13) 0.0217(12)
C9B 0.0545(14) 0.0500(13) 0.0691(17) 0.0009(12) 0.0146(12) 0.0212(12)
C10B 0.0470(12) 0.0437(11) 0.0507(12) -0.0004(9) 0.0035(10) 0.0203(10)
C11B 0.0445(11) 0.0456(11) 0.0377(10) 0.0025(9) -0.0008(9) 0.0197(10)
C12B 0.0417(12) 0.0567(14) 0.0504(13) -0.0027(11) -0.0016(10) 0.0151(11)
C13B 0.0473(13) 0.082(2) 0.0539(15) 0.0006(13) 0.0057(11) 0.0293(13)
C14B 0.0613(16) 0.0736(17) 0.0423(12) -0.0014(11) 0.0009(11) 0.0392(14)
C15B 0.0588(15) 0.0553(14) 0.0437(11) -0.0059(10) -0.0061(10) 0.0262(12)
C16B 0.0425(11) 0.0476(12) 0.0450(11) -0.0006(9) -0.0028(9) 0.0181(10)
C17B 0.0730(17) 0.0478(13) 0.0528(14) 0.0063(11) 0.0019(12) 0.0299(13)
C18B 0.0779(19) 0.0699(17) 0.0457(13) -0.0030(12) -0.0118(13) 0.0385(16)
C19B 0.0778(18) 0.0516(14) 0.0537(14) -0.0016(11) -0.0047(13) 0.0352(13)

loop_
_atom_type_symbol
_atom_type_description
_atom_type_scat_dispersion_real
_atom_type_scat_dispersion_imag
_atom_type_scat_source
C C 0.0181 0.0091 'International Tables Vol C Tables 4.2.6.8 and 6.1.1.4'
H H 0.0000 0.0000 'International Tables Vol C Tables 4.2.6.8 and 6.1.1.4'
O O 0.0492 0.0322 'International Tables Vol C Tables 4.2.6.8 and 6.1.1.4'
S S 0.3331 0.5567 'International Tables Vol C Tables 4.2.6.8 and 6.1.1.4'

loop_
_geom_angle_atom_site_label_1
_geom_angle_atom_site_label_2
_geom_angle_atom_site_label_3
_geom_angle
_geom_angle_site_symmetry_1
_geom_angle_site_symmetry_3
C10A S1A C2A 103.14(11) . .
C14A O2A H2AA 109.5 . .
C18A C2A C3A 114.7(2) . .
C18A C2A C19A 110.2(2) . .
C3A C2A C19A 109.2(2) . .
C18A C2A S1A 110.14(19) . .
C3A C2A S1A 107.68(18) . .
C19A C2A S1A 104.4(2) . .
C2A C3A C4A 119.6(2) . .
C2A C3A H3AA 107.4 . .
C4A C3A H3AA 107.4 . .
C2A C3A H3AB 107.4 . .
C4A C3A H3AB 107.4 . .
H3AA C3A H3AB 107.0 . .
C5A C4A C3A 111.9(2) . .
C5A C4A C11A 110.78(19) . .
C3A C4A C11A 111.0(2) . .
C5A C4A C17A 109.0(2) . .
C3A C4A C17A 105.3(2) . .
C11A C4A C17A 108.5(2) . .
C6A C5A C10A 117.2(2) . .
C6A C5A C4A 119.0(2) . .
C10A C5A C4A 123.8(2) . .
C7A C6A C5A 122.2(3) . .
C7A C6A H6AA 118.9 . .
C5A C6A H6AA 118.9 . .
C8A C7A C6A 119.5(3) . .
C8A C7A H7AA 120.2 . .
C6A C7A H7AA 120.2 . .
C9A C8A C7A 119.8(3) . .
C9A C8A H8AA 120.1 . .
C7A C8A H8AA 120.1 . .
C8A C9A C10A 121.3(3) . .
C8A C9A H9AA 119.3 . .
C10A C9A H9AA 119.3 . .
C5A C10A C9A 119.9(3) . .
C5A C10A S1A 125.95(19) . .
C9A C10A S1A 114.1(2) . .
C16A C11A C12A 116.1(3) . .
C16A C11A C4A 123.7(2) . .
C12A C11A C4A 120.2(2) . .
C13A C12A C11A 121.5(3) . .
C13A C12A H12A 119.2 . .
C11A C12A H12A 119.2 . .
C14A C13A C12A 120.6(3) . .
C14A C13A H13A 119.7 . .
C12A C13A H13A 119.7 . .
C15A C14A O2A 117.2(3) . .
C15A C14A C13A 119.3(3) . .
O2A C14A C13A 123.5(3) . .
C14A C15A C16A 119.3(3) . .
C14A C15A H15A 120.3 . .
C16A C15A H15A 120.3 . .
C11A C16A C15A 123.1(3) . .
C11A C16A H16A 118.4 . .
C15A C16A H16A 118.4 . .
C4A C17A H17A 109.5 . .
C4A C17A H17B 109.5 . .
H17A C17A H17B 109.5 . .
C4A C17A H17C 109.5 . .
H17A C17A H17C 109.5 . .
H17B C17A H17C 109.5 . .
C2A C18A H18A 109.5 . .
C2A C18A H18B 109.5 . .
H18A C18A H18B 109.5 . .
C2A C18A H18C 109.5 . .
H18A C18A H18C 109.5 . .
H18B C18A H18C 109.5 . .
C2A C19A H19A 109.5 . .
C2A C19A H19B 109.5 . .
H19A C19A H19B 109.5 . .
C2A C19A H19C 109.5 . .
H19A C19A H19C 109.5 . .
H19B C19A H19C 109.5 . .
C10B O1B C2B 118.1(2) . .
C14B O2B H2BA 109.5 . .
O1B C2B C19B 108.0(2) . .
O1B C2B C3B 109.2(2) . .
C19B C2B C3B 114.3(2) . .
O1B C2B C18B 104.7(2) . .
C19B C2B C18B 110.6(2) . .
C3B C2B C18B 109.6(2) . .
C2B C3B C4B 115.5(2) . .
C2B C3B H3BA 108.4 . .
C4B C3B H3BA 108.4 . .
C2B C3B H3BB 108.4 . .
C4B C3B H3BB 108.4 . .
H3BA C3B H3BB 107.5 . .
C5B C4B C11B 112.53(19) . .
C5B C4B C17B 109.9(2) . .
C11B C4B C17B 108.0(2) . .
C5B C4B C3B 107.57(19) . .
C11B C4B C3B 112.0(2) . .
C17B C4B C3B 106.7(2) . .
C6B C5B C10B 117.7(2) . .
C6B C5B C4B 120.9(2) . .
C10B C5B C4B 121.4(2) . .
C7B C6B C5B 121.8(3) . .
C7B C6B H6BA 119.1 . .
C5B C6B H6BA 119.1 . .
C8B C7B C6B 119.4(3) . .
C8B C7B H7BA 120.3 . .
C6B C7B H7BA 120.3 . .
C7B C8B C9B 120.2(3) . .
C7B C8B H8BA 119.9 . .
C9B C8B H8BA 119.9 . .
C8B C9B C10B 120.3(3) . .
C8B C9B H9BA 119.8 . .
C10B C9B H9BA 119.8 . .
O1B C10B C9B 115.0(2) . .
O1B C10B C5B 124.5(2) . .
C9B C10B C5B 120.5(3) . .
C12B C11B C16B 116.7(2) . .
C12B C11B C4B 119.9(2) . .
C16B C11B C4B 123.5(2) . .
C11B C12B C13B 122.4(3) . .
C11B C12B H12B 118.8 . .
C13B C12B H12B 118.8 . .
C14B C13B C12B 119.8(3) . .
C14B C13B H13B 120.1 . .
C12B C13B H13B 120.1 . .
C13B C14B O2B 121.9(3) . .
C13B C14B C15B 119.4(3) . .
O2B C14B C15B 118.7(3) . .
C14B C15B C16B 119.9(3) . .
C14B C15B H15B 120.1 . .
C16B C15B H15B 120.1 . .
C11B C16B C15B 121.9(2) . .
C11B C16B H16B 119.0 . .
C15B C16B H16B 119.0 . .
C4B C17B H17D 109.5 . .
C4B C17B H17E 109.5 . .
H17D C17B H17E 109.5 . .
C4B C17B H17F 109.5 . .
H17D C17B H17F 109.5 . .
H17E C17B H17F 109.5 . .
C2B C18B H18D 109.5 . .
C2B C18B H18E 109.5 . .
H18D C18B H18E 109.5 . .
C2B C18B H18F 109.5 . .
H18D C18B H18F 109.5 . .
H18E C18B H18F 109.5 . .
C2B C19B H19D 109.5 . .
C2B C19B H19E 109.5 . .
H19D C19B H19E 109.5 . .
C2B C19B H19F 109.5 . .
H19D C19B H19F 109.5 . .
H19E C19B H19F 109.5 . .
O1C O1C O1C 59.998(12) 3_565 2_665
O1C O1C C1C 95.3(9) 3_565 .
O1C O1C C1C 86(2) 2_665 .
O1C O1C C1C 67.5(18) 3_565 3_565
O1C O1C C1C 85.8(19) 2_665 3_565
C1C O1C C1C 31.9(11) . 3_565
O1C O1C C1C 69.6(18) 3_565 2_665
O1C O1C C1C 60.0(7) 2_665 2_665
C1C O1C C1C 30.2(10) . 2_665
C1C O1C C1C 29.8(10) 3_565 2_665
O1C O1C H1CB 142.3 3_565 .
O1C O1C H1CB 92.1 2_665 .
C1C O1C H1CB 108.5 . .
C1C O1C H1CB 140.4 3_565 .
C1C O1C H1CB 120.6 2_665 .
C1C C1C C1C 59.99(3) 2_665 3_565
C1C C1C C2C 153(2) 2_665 2_665
C1C C1C C2C 108(5) 3_565 2_665
C1C C1C C3C 87(4) 2_665 .
C1C C1C C3C 128(2) 3_565 .
C2C C1C C3C 83(2) 2_665 .
C1C C1C O1C 89.4(9) 2_665 .
C1C C1C O1C 81.7(17) 3_565 .
C2C C1C O1C 114(2) 2_665 .
C3C C1C O1C 141(3) . .
C1C C1C C2C 41(3) 2_665 3_565
C1C C1C C2C 98(3) 3_565 3_565
C2C C1C C2C 130(2) 2_665 3_565
C3C C1C C2C 47.9(17) . 3_565
O1C C1C C2C 112(2) . 3_565
C1C C1C O1C 66.4(15) 2_665 2_665
C1C C1C O1C 81.7(16) 3_565 2_665
C2C C1C O1C 139(2) 2_665 2_665
C3C C1C O1C 123(2) . 2_665
O1C C1C O1C 26.4(12) . 2_665
C2C C1C O1C 85.7(16) 3_565 2_665
C1C C1C C3C 109(3) 2_665 3_565
C1C C1C C3C 61(3) 3_565 3_565
C2C C1C C3C 49.7(19) 2_665 3_565
C3C C1C C3C 101(2) . 3_565
O1C C1C C3C 117(3) . 3_565
C2C C1C C3C 120.9(18) 3_565 3_565
O1C C1C C3C 135(2) 2_665 3_565
C1C C1C O1C 68.4(15) 2_665 3_565
C1C C1C O1C 60.5(7) 3_565 3_565
C2C C1C O1C 129(3) 2_665 3_565
C3C C1C O1C 145(3) . 3_565
O1C C1C O1C 24.6(11) . 3_565
C2C C1C O1C 100.5(19) 3_565 3_565
O1C C1C O1C 24.7(11) 2_665 3_565
C3C C1C O1C 110(2) 3_565 3_565
C1C C1C C2C 56(3) 2_665 .
C1C C1C C2C 15.0(12) 3_565 .
C2C C1C C2C 106(2) 2_665 .
C3C C1C C2C 113.6(18) . .
O1C C1C C2C 96.1(18) . .
C2C C1C C2C 88.5(10) 3_565 .
O1C C1C C2C 92.8(17) 2_665 .
C3C C1C C2C 56.4(14) 3_565 .
O1C C1C C2C 73.7(12) 3_565 .
C1C C1C C3C 32.6(16) 2_665 2_665
C1C C1C C3C 48(2) 3_565 2_665
C2C C1C C3C 121(2) 2_665 2_665
C3C C1C C3C 82.4(17) . 2_665
O1C C1C C3C 113.2(16) . 2_665
C2C C1C C3C 53.2(13) 3_565 2_665
O1C C1C C3C 95.6(18) 2_665 2_665
C3C C1C C3C 78.0(15) 3_565 2_665
O1C C1C C3C 88.8(14) 3_565 2_665
C2C C1C C3C 36.0(11) . 2_665
C1C C1C H1CA 154.7 2_665 .
C1C C1C H1CA 98.3 3_565 .
C2C C1C H1CA 15.6 2_665 .
C3C C1C H1CA 98.8 . .
O1C C1C H1CA 100.8 . .
C2C C1C H1CA 145.3 3_565 .
O1C C1C H1CA 127.1 2_665 .
C3C C1C H1CA 46.1 3_565 .
O1C C1C H1CA 114.2 3_565 .
C2C C1C H1CA 99.6 . .
C3C C1C H1CA 123.5 2_665 .
C1C C2C C3C 87(3) 3_565 2_665
C1C C2C C1C 31(2) 3_565 2_665
C3C C2C C1C 58(2) 2_665 2_665
C1C C2C C3C 56(2) 3_565 3_565
C3C C2C C3C 105(3) 2_665 3_565
C1C C2C C3C 77.5(18) 2_665 3_565
C1C C2C C1C 11.6(10) 3_565 .
C3C C2C C1C 78(2) 2_665 .
C1C C2C C1C 26.4(9) 2_665 .
C3C C2C C1C 52.8(16) 3_565 .
C1C C2C H2CA 97.0 3_565 .
C3C C2C H2CA 153.6 2_665 .
C1C C2C H2CA 117.9 2_665 .
C3C C2C H2CA 98.7 3_565 .
C1C C2C H2CA 108.2 . .
C1C C2C H2CB 114.5 3_565 .
C3C C2C H2CB 89.1 2_665 .
C1C C2C H2CB 118.7 2_665 .
C3C C2C H2CB 62.2 3_565 .
C1C C2C H2CB 106.3 . .
H2CA C2C H2CB 112.4 . .
C1C C2C H2CC 110.4 3_565 .
C3C C2C H2CC 43.4 2_665 .
C1C C2C H2CC 81.3 2_665 .
C3C C2C H2CC 148.5 3_565 .
C1C C2C H2CC 107.7 . .
H2CA C2C H2CC 111.8 . .
H2CB C2C H2CC 110.2 . .
C2C C3C C1C 74(2) 3_565 .
C2C C3C C1C 43.2(17) 3_565 2_665
C1C C3C C1C 32.1(14) . 2_665
C2C C3C C2C 114(3) 3_565 2_665
C1C C3C C2C 40.6(14) . 2_665
C1C C3C C2C 70.8(18) 2_665 2_665
C2C C3C C1C 66(2) 3_565 3_565
C1C C3C C1C 19.1(10) . 3_565
C1C C3C C1C 23.3(10) 2_665 3_565
C2C C3C C1C 49.4(16) 2_665 3_565
C2C C3C H3CA 109.7 3_565 .
C1C C3C H3CA 113.0 . .
C1C C3C H3CA 124.5 2_665 .
C2C C3C H3CA 104.8 2_665 .
C1C C3C H3CA 131.4 3_565 .
C2C C3C H3CB 32.0 3_565 .
C1C C3C H3CB 106.0 . .
C1C C3C H3CB 74.9 2_665 .
C2C C3C H3CB 145.5 2_665 .
C1C C3C H3CB 96.3 3_565 .
H3CA C3C H3CB 97.0 . .
C2C C3C H3CC 117.9 3_565 .
C1C C3C H3CC 120.5 . .
C1C C3C H3CC 120.5 2_665 .
C2C C3C H3CC 93.8 2_665 .
C1C C3C H3CC 107.9 3_565 .
H3CA C3C H3CC 115.0 . .
H3CB C3C H3CC 100.9 . .
O1D O1D O1D 60.002(8) 2_665 3_565
O1D O1D C1D 78.3(11) 2_665 2_665
O1D O1D C1D 80.8(10) 3_565 2_665
O1D O1D C1D 69.9(11) 2_665 .
O1D O1D C1D 53.8(8) 3_565 .
C1D O1D C1D 27.4(10) 2_665 .
O1D O1D C1D 52.4(7) 2_665 3_565
O1D O1D C1D 66.2(11) 3_565 3_565
C1D O1D C1D 26.2(9) 2_665 3_565
C1D O1D C1D 26.4(8) . 3_565
O1D O1D C2D 110.5(9) 2_665 3_565
O1D O1D C2D 98.8(14) 3_565 3_565
C1D O1D C2D 32.3(11) 2_665 3_565
C1D O1D C2D 49.8(13) . 3_565
C1D O1D C2D 58.5(10) 3_565 3_565
O1D O1D H1DB 118.1 2_665 .
O1D O1D H1DB 68.8 3_565 .
C1D O1D H1DB 125.8 2_665 .
C1D O1D H1DB 105.6 . .
C1D O1D H1DB 129.7 3_565 .
C2D O1D H1DB 109.3 3_565 .
C1D C1D C1D 59.994(11) 2_665 3_565
C1D C1D C2D 154.9(16) 2_665 2_665
C1D C1D C2D 113(5) 3_565 2_665
C1D C1D O1D 102.1(12) 2_665 3_565
C1D C1D O1D 98.0(15) 3_565 3_565
C2D C1D O1D 103(2) 2_665 3_565
C1D C1D C2D 39(3) 2_665 3_565
C1D C1D C2D 96(3) 3_565 3_565
C2D C1D C2D 129(2) 2_665 3_565
O1D C1D C2D 115(2) 3_565 3_565
C1D C1D C3D 83(3) 2_665 .
C1D C1D C3D 125(2) 3_565 .
C2D C1D C3D 83.8(18) 2_665 .
O1D C1D C3D 130(2) 3_565 .
C2D C1D C3D 45.4(13) 3_565 .
C1D C1D C3D 115(3) 2_665 3_565
C1D C1D C3D 69(3) 3_565 3_565
C2D C1D C3D 45.9(17) 2_665 3_565
O1D C1D C3D 123(2) 3_565 3_565
C2D C1D C3D 121.1(15) 3_565 3_565
C3D C1D C3D 96.6(16) . 3_565
C1D C1D O1D 54.7(12) 2_665 .
C1D C1D O1D 80.0(18) 3_565 .
C2D C1D O1D 150(2) 2_665 .
O1D C1D O1D 48.0(12) 3_565 .
C2D C1D O1D 73.0(14) 3_565 .
C3D C1D O1D 111.5(19) . .
C3D C1D O1D 146.8(17) 3_565 .
C1D C1D O1D 73.6(17) 2_665 2_665
C1D C1D O1D 51.6(9) 3_565 2_665
C2D C1D O1D 123(3) 2_665 2_665
O1D C1D O1D 46.8(12) 3_565 2_665
C2D C1D O1D 108.5(15) 3_565 2_665
C3D C1D O1D 153.4(19) . 2_665
C3D C1D O1D 104.4(17) 3_565 2_665
O1D C1D O1D 43.9(10) . 2_665
C1D C1D C2D 58(3) 2_665 .
C1D C1D C2D 14.4(9) 3_565 .
C2D C1D C2D 108(2) 2_665 .
O1D C1D C2D 112.4(16) 3_565 .
C2D C1D C2D 89.1(10) 3_565 .
C3D C1D C2D 111.8(14) . .
C3D C1D C2D 62.2(12) 3_565 .
O1D C1D C2D 90.2(13) . .
O1D C1D C2D 66.0(11) 2_665 .
C1D C1D C3D 37.3(16) 2_665 2_665
C1D C1D C3D 45(2) 3_565 2_665
C2D C1D C3D 119.1(19) 2_665 2_665
O1D C1D C3D 131.5(13) 3_565 2_665
C2D C1D C3D 56.0(12) 3_565 2_665
C3D C1D C3D 80.3(12) . 2_665
C3D C1D C3D 78.3(11) 3_565 2_665
O1D C1D C3D 89.0(12) . 2_665
O1D C1D C3D 88.1(11) 2_665 2_665
C2D C1D C3D 34.4(9) . 2_665
C1D C1D H1DA 161.1 2_665 .
C1D C1D H1DA 103.4 3_565 .
C2D C1D H1DA 35.9 2_665 .
O1D C1D H1DA 69.6 3_565 .
C2D C1D H1DA 159.5 3_565 .
C3D C1D H1DA 115.6 . .
C3D C1D H1DA 61.4 3_565 .
O1D C1D H1DA 116.9 . .
O1D C1D H1DA 89.1 2_665 .
C2D C1D H1DA 108.0 . .
C3D C1D H1DA 137.4 2_665 .
C1D C2D C3D 95(3) 3_565 2_665
C1D C2D C1D 28.1(19) 3_565 2_665
C3D C2D C1D 68.6(17) 2_665 2_665
C1D C2D C3D 60.4(18) 3_565 3_565
C3D C2D C3D 106(2) 2_665 3_565
C1D C2D C3D 78.6(15) 2_665 3_565
C1D C2D C1D 10.7(8) 3_565 .
C3D C2D C1D 87.6(18) 2_665 .
C1D C2D C1D 25.8(8) 2_665 .
C3D C2D C1D 55.2(13) 3_565 .
C1D C2D O1D 44.9(14) 3_565 2_665
C3D C2D O1D 117(2) 2_665 2_665
C1D C2D O1D 57.2(10) 2_665 2_665
C3D C2D O1D 92.6(14) 3_565 2_665
C1D C2D O1D 55.5(10) . 2_665
C1D C2D H2DB 121.0 3_565 .
C3D C2D H2DB 85.0 2_665 .
C1D C2D H2DB 125.0 2_665 .
C3D C2D H2DB 63.1 3_565 .
C1D C2D H2DB 112.6 . .
O1D C2D H2DB 151.7 2_665 .
C1D C2D H2DC 104.9 3_565 .
C3D C2D H2DC 139.5 2_665 .
C1D C2D H2DC 118.9 2_665 .
C3D C2D H2DC 114.7 3_565 .
C1D C2D H2DC 115.4 . .
O1D C2D H2DC 62.6 2_665 .
H2DB C2D H2DC 112.6 . .
C1D C2D H2DD 108.6 3_565 .
C3D C2D H2DD 34.2 2_665 .
C1D C2D H2DD 81.0 2_665 .
C3D C2D H2DD 139.9 3_565 .
C1D C2D H2DD 106.3 . .
O1D C2D H2DD 104.7 2_665 .
H2DB C2D H2DD 103.4 . .
H2DC C2D H2DD 105.3 . .
C2D C3D C1D 66.0(19) 3_565 .
C2D C3D C1D 39.2(14) 3_565 2_665
C1D C3D C1D 27.9(10) . 2_665
C2D C3D C2D 102(2) 3_565 2_665
C1D C3D C2D 35.8(10) . 2_665
C1D C3D C2D 62.5(12) 2_665 2_665
C2D C3D C1D 58.0(16) 3_565 3_565
C1D C3D C1D 17.7(8) . 3_565
C1D C3D C1D 19.6(8) 2_665 3_565
C2D C3D C1D 45.4(13) 2_665 3_565
C2D C3D H3DA 121.2 3_565 .
C1D C3D H3DA 110.0 . .
C1D C3D H3DA 125.7 2_665 .
C2D C3D H3DA 95.9 2_665 .
C1D C3D H3DA 127.5 3_565 .
C2D C3D H3DB 125.4 3_565 .
C1D C3D H3DB 111.3 . .
C1D C3D H3DB 116.6 2_665 .
C2D C3D H3DB 87.6 2_665 .
C1D C3D H3DB 102.2 3_565 .
H3DA C3D H3DB 111.0 . .
C2D C3D H3DC 42.1 3_565 .
C1D C3D H3DC 108.1 . .
C1D C3D H3DC 80.7 2_665 .
C2D C3D H3DC 143.1 2_665 .
C1D C3D H3DC 97.9 3_565 .
H3DA C3D H3DC 108.5 . .
H3DB C3D H3DC 107.9 . .

loop_
_geom_bond_atom_site_label_1
_geom_bond_atom_site_label_2
_geom_bond_distance
_geom_bond_site_symmetry_2
S1A C10A 1.757(3) .
S1A C2A 1.823(3) .
O2A C14A 1.379(4) .
O2A H2AA 0.8200 .
C2A C18A 1.516(4) .
C2A C3A 1.522(4) .
C2A C19A 1.523(4) .
C3A C4A 1.541(3) .
C3A H3AA 0.9700 .
C3A H3AB 0.9700 .
C4A C5A 1.527(3) .
C4A C11A 1.542(4) .
C4A C17A 1.546(4) .
C5A C6A 1.392(4) .
C5A C10A 1.400(4) .
C6A C7A 1.388(5) .
C6A H6AA 0.9300 .
C7A C8A 1.377(6) .
C7A H7AA 0.9300 .
C8A C9A 1.360(5) .
C8A H8AA 0.9300 .
C9A C10A 1.403(4) .
C9A H9AA 0.9300 .
C11A C16A 1.385(4) .
C11A C12A 1.398(4) .
C12A C13A 1.392(5) .
C12A H12A 0.9300 .
C13A C14A 1.380(5) .
C13A H13A 0.9300 .
C14A C15A 1.378(5) .
C15A C16A 1.393(4) .
C15A H15A 0.9300 .
C16A H16A 0.9300 .
C17A H17A 0.9600 .
C17A H17B 0.9600 .
C17A H17C 0.9600 .
C18A H18A 0.9600 .
C18A H18B 0.9600 .
C18A H18C 0.9600 .
C19A H19A 0.9600 .
C19A H19B 0.9600 .
C19A H19C 0.9600 .
O1B C10B 1.362(4) .
O1B C2B 1.448(3) .
O2B C14B 1.378(4) .
O2B H2BA 0.8200 .
C2B C19B 1.519(4) .
C2B C3B 1.521(3) .
C2B C18B 1.522(4) .
C3B C4B 1.543(3) .
C3B H3BA 0.9700 .
C3B H3BB 0.9700 .
C4B C5B 1.519(3) .
C4B C11B 1.540(3) .
C4B C17B 1.540(4) .
C5B C6B 1.396(4) .
C5B C10B 1.401(4) .
C6B C7B 1.387(4) .
C6B H6BA 0.9300 .
C7B C8B 1.381(6) .
C7B H7BA 0.9300 .
C8B C9B 1.382(5) .
C8B H8BA 0.9300 .
C9B C10B 1.394(4) .
C9B H9BA 0.9300 .
C11B C12B 1.384(4) .
C11B C16B 1.386(3) .
C12B C13B 1.389(4) .
C12B H12B 0.9300 .
C13B C14B 1.374(5) .
C13B H13B 0.9300 .
C14B C15B 1.384(4) .
C15B C16B 1.391(4) .
C15B H15B 0.9300 .
C16B H16B 0.9300 .
C17B H17D 0.9600 .
C17B H17E 0.9600 .
C17B H17F 0.9600 .
C18B H18D 0.9600 .
C18B H18E 0.9600 .
C18B H18F 0.9600 .
C19B H19D 0.9600 .
C19B H19E 0.9600 .
C19B H19F 0.9600 .
O1C O1C 0.65(3) 3_565
O1C O1C 0.65(3) 2_665
O1C C1C 1.36(2) .
O1C C1C 1.47(2) 3_565
O1C C1C 1.56(2) 2_665
O1C H1CB 0.8488 .
C1C C1C 0.79(3) 2_665
C1C C1C 0.79(3) 3_565
C1C C2C 1.01(3) 2_665
C1C C3C 1.29(4) .
C1C C2C 1.46(4) 3_565
C1C O1C 1.47(2) 2_665
C1C C3C 1.48(4) 3_565
C1C O1C 1.56(2) 3_565
C1C C2C 1.75(3) .
C1C C3C 1.88(3) 2_665
C1C H1CA 0.9223 .
C2C C1C 1.01(3) 3_565
C2C C3C 1.13(3) 2_665
C2C C1C 1.46(4) 2_665
C2C C3C 1.54(3) 3_565
C2C H2CA 0.9341 .
C2C H2CB 0.9523 .
C2C H2CC 0.9592 .
C3C C2C 1.13(3) 3_565
C3C C1C 1.48(4) 2_665
C3C C2C 1.54(3) 2_665
C3C C1C 1.88(3) 3_565
C3C H3CA 0.9616 .
C3C H3CB 1.1270 .
C3C H3CC 0.8968 .
O1D O1D 1.16(3) 2_665
O1D O1D 1.16(3) 3_565
O1D C1D 1.26(2) 2_665
O1D C1D 1.53(2) .
O1D C1D 1.57(2) 3_565
O1D C2D 1.74(3) 3_565
O1D H1DB 0.8508 .
C1D C1D 0.71(2) 2_665
C1D C1D 0.71(2) 3_565
C1D C2D 0.95(2) 2_665
C1D O1D 1.26(2) 3_565
C1D C2D 1.39(4) 3_565
C1D C3D 1.42(3) .
C1D C3D 1.50(3) 3_565
C1D O1D 1.57(2) 2_665
C1D C2D 1.62(3) .
C1D C3D 1.91(2) 2_665
C1D H1DA 0.9820 .
C2D C1D 0.95(2) 3_565
C2D C3D 1.08(3) 2_665
C2D C1D 1.39(4) 2_665
C2D C3D 1.62(3) 3_565
C2D O1D 1.74(3) 2_665
C2D H2DB 0.9557 .
C2D H2DC 0.9287 .
C2D H2DD 1.0410 .
C3D C2D 1.08(3) 3_565
C3D C1D 1.50(3) 2_665
C3D C2D 1.62(3) 2_665
C3D C1D 1.91(2) 3_565
C3D H3DA 0.9473 .
C3D H3DB 0.9553 .
C3D H3DC 0.9840 .

loop_
_geom_hbond_atom_site_label_D
_geom_hbond_atom_site_label_H
_geom_hbond_atom_site_label_A
_geom_hbond_distance_DH
_geom_hbond_distance_HA
_geom_hbond_distance_DA
_geom_hbond_angle_DHA
_geom_hbond_site_symmetry_A
O2A H2AA O2B 0.82 2.14 2.941(5) 165.5 .
O2B H2BA O2A 0.82 2.30 3.090(5) 161.7 3_565

loop_
_geom_torsion_atom_site_label_1
_geom_torsion_atom_site_label_2
_geom_torsion_atom_site_label_3
_geom_torsion_atom_site_label_4
_geom_torsion
_geom_torsion_site_symmetry_1
_geom_torsion_site_symmetry_4
C10A S1A C2A C18A -84.5(2) . .
C10A S1A C2A C3A 41.23(19) . .
C10A S1A C2A C19A 157.2(2) . .
C18A C2A C3A C4A 59.3(3) . .
C19A C2A C3A C4A -176.5(3) . .
S1A C2A C3A C4A -63.7(3) . .
C2A C3A C4A C5A 50.0(3) . .
C2A C3A C4A C11A -74.4(3) . .
C2A C3A C4A C17A 168.3(2) . .
C3A C4A C5A C6A 164.6(2) . .
C11A C4A C5A C6A -70.9(3) . .
C17A C4A C5A C6A 48.4(3) . .
C3A C4A C5A C10A -16.1(3) . .
C11A C4A C5A C10A 108.4(3) . .
C17A C4A C5A C10A -132.3(3) . .
C10A C5A C6A C7A -0.6(4) . .
C4A C5A C6A C7A 178.8(3) . .
C5A C6A C7A C8A 0.7(5) . .
C6A C7A C8A C9A -0.3(5) . .
C7A C8A C9A C10A -0.2(5) . .
C6A C5A C10A C9A 0.1(4) . .
C4A C5A C10A C9A -179.2(2) . .
C6A C5A C10A S1A -176.1(2) . .
C4A C5A C10A S1A 4.6(3) . .
C8A C9A C10A C5A 0.3(4) . .
C8A C9A C10A S1A 176.9(2) . .
C2A S1A C10A C5A -16.9(2) . .
C2A S1A C10A C9A 166.7(2) . .
C5A C4A C11A C16A -6.2(3) . .
C3A C4A C11A C16A 118.9(3) . .
C17A C4A C11A C16A -125.8(3) . .
C5A C4A C11A C12A 175.3(2) . .
C3A C4A C11A C12A -59.7(3) . .
C17A C4A C11A C12A 55.6(3) . .
C16A C11A C12A C13A -1.2(4) . .
C4A C11A C12A C13A 177.5(3) . .
C11A C12A C13A C14A 0.6(5) . .
C12A C13A C14A C15A 0.5(5) . .
C12A C13A C14A O2A -178.5(3) . .
O2A C14A C15A C16A 178.2(3) . .
C13A C14A C15A C16A -0.8(4) . .
C12A C11A C16A C15A 0.8(4) . .
C4A C11A C16A C15A -177.8(2) . .
C14A C15A C16A C11A 0.2(4) . .
C10B O1B C2B C19B 84.4(3) . .
C10B O1B C2B C3B -40.4(3) . .
C10B O1B C2B C18B -157.7(2) . .
O1B C2B C3B C4B 56.9(3) . .
C19B C2B C3B C4B -64.1(3) . .
C18B C2B C3B C4B 171.1(2) . .
C2B C3B C4B C5B -44.1(3) . .
C2B C3B C4B C11B 80.1(3) . .
C2B C3B C4B C17B -162.0(2) . .
C11B C4B C5B C6B 73.8(3) . .
C17B C4B C5B C6B -46.6(3) . .
C3B C4B C5B C6B -162.4(2) . .
C11B C4B C5B C10B -106.9(3) . .
C17B C4B C5B C10B 132.6(3) . .
C3B C4B C5B C10B 16.9(3) . .
C10B C5B C6B C7B 1.6(4) . .
C4B C5B C6B C7B -179.1(3) . .
C5B C6B C7B C8B -0.9(5) . .
C6B C7B C8B C9B -0.4(5) . .
C7B C8B C9B C10B 1.0(5) . .
C2B O1B C10B C9B -167.0(2) . .
C2B O1B C10B C5B 15.4(4) . .
C8B C9B C10B O1B -177.9(3) . .
C8B C9B C10B C5B -0.2(4) . .
C6B C5B C10B O1B 176.4(3) . .
C4B C5B C10B O1B -2.9(4) . .
C6B C5B C10B C9B -1.0(4) . .
C4B C5B C10B C9B 179.7(2) . .
C5B C4B C11B C12B 177.9(2) . .
C17B C4B C11B C12B -60.6(3) . .
C3B C4B C11B C12B 56.6(3) . .
C5B C4B C11B C16B -3.0(3) . .
C17B C4B C11B C16B 118.5(3) . .
C3B C4B C11B C16B -124.4(3) . .
C16B C11B C12B C13B 0.3(4) . .
C4B C11B C12B C13B 179.5(3) . .
C11B C12B C13B C14B 0.7(5) . .
C12B C13B C14B O2B 178.0(3) . .
C12B C13B C14B C15B -1.3(5) . .
C13B C14B C15B C16B 0.8(4) . .
O2B C14B C15B C16B -178.5(3) . .
C12B C11B C16B C15B -0.8(4) . .
C4B C11B C16B C15B -179.9(2) . .
C14B C15B C16B C11B 0.3(4) . .
O1C O1C C1C C1C -31(7) 3_565 2_665
O1C O1C C1C C1C 28(6) 2_665 2_665
C1C O1C C1C C1C -59.75(17) 3_565 2_665
O1C O1C C1C C1C 29(7) 3_565 3_565
O1C O1C C1C C1C 88(6) 2_665 3_565
C1C O1C C1C C1C 59.75(17) 2_665 3_565
O1C O1C C1C C2C 135(6) 3_565 2_665
O1C O1C C1C C2C -165(5) 2_665 2_665
C1C O1C C1C C2C 106(5) 3_565 2_665
C1C O1C C1C C2C 166(5) 2_665 2_665
O1C O1C C1C C3C -115(7) 3_565 .
O1C O1C C1C C3C -56(6) 2_665 .
C1C O1C C1C C3C -144(6) 3_565 .
C1C O1C C1C C3C -85(6) 2_665 .
O1C O1C C1C C2C -66(6) 3_565 3_565
O1C O1C C1C C2C -7(6) 2_665 3_565
C1C O1C C1C C2C -95(3) 3_565 3_565
C1C O1C C1C C2C -35(3) 2_665 3_565
O1C O1C C1C O1C -59.4(3) 3_565 2_665
C1C O1C C1C O1C -88(6) 3_565 2_665
C1C O1C C1C O1C -28(6) 2_665 2_665
O1C O1C C1C C3C 80(6) 3_565 3_565
O1C O1C C1C C3C 139(5) 2_665 3_565
C1C O1C C1C C3C 51(3) 3_565 3_565
C1C O1C C1C C3C 111(4) 2_665 3_565
O1C O1C C1C O1C 59.4(3) 2_665 3_565
C1C O1C C1C O1C -29(7) 3_565 3_565
C1C O1C C1C O1C 31(7) 2_665 3_565
O1C O1C C1C C2C 25(6) 3_565 .
O1C O1C C1C C2C 84(6) 2_665 .
C1C O1C C1C C2C -4(3) 3_565 .
C1C O1C C1C C2C 56(3) 2_665 .
O1C O1C C1C C3C -8(7) 3_565 2_665
O1C O1C C1C C3C 51(6) 2_665 2_665
C1C O1C C1C C3C -37(2) 3_565 2_665
C1C O1C C1C C3C 23(2) 2_665 2_665
C1C C1C C2C C1C 101(10) 2_665 3_565
C2C C1C C2C C1C -101(12) 2_665 3_565
C3C C1C C2C C1C 170(12) . 3_565
O1C C1C C2C C1C 16(10) . 3_565
C2C C1C C2C C1C 128(11) 3_565 3_565
O1C C1C C2C C1C 42(10) 2_665 3_565
C3C C1C C2C C1C -103(11) 3_565 3_565
O1C C1C C2C C1C 26(10) 3_565 3_565
C3C C1C C2C C1C 138(11) 2_665 3_565
C1C C1C C2C C3C -37(2) 2_665 2_665
C1C C1C C2C C3C -138(11) 3_565 2_665
C2C C1C C2C C3C 121(2) 2_665 2_665
C3C C1C C2C C3C 32(2) . 2_665
O1C C1C C2C C3C -122(3) . 2_665
C2C C1C C2C C3C -10(2) 3_565 2_665
O1C C1C C2C C3C -96(2) 2_665 2_665
C3C C1C C2C C3C 119(3) 3_565 2_665
O1C C1C C2C C3C -111(3) 3_565 2_665
C1C C1C C2C C1C -101(10) 3_565 2_665
C2C C1C C2C C1C 158(3) 2_665 2_665
C3C C1C C2C C1C 69(3) . 2_665
O1C C1C C2C C1C -85.1(13) . 2_665
C2C C1C C2C C1C 27(2) 3_565 2_665
O1C C1C C2C C1C -58.8(11) 2_665 2_665
C3C C1C C2C C1C 156(2) 3_565 2_665
O1C C1C C2C C1C -74.6(16) 3_565 2_665
C3C C1C C2C C1C 37(2) 2_665 2_665
C1C C1C C2C C3C -156(2) 2_665 3_565
C1C C1C C2C C3C 103(11) 3_565 3_565
C2C C1C C2C C3C 2(2) 2_665 3_565
C3C C1C C2C C3C -87(3) . 3_565
O1C C1C C2C C3C 119(2) . 3_565
C2C C1C C2C C3C -129.4(17) 3_565 3_565
O1C C1C C2C C3C 145(2) 2_665 3_565
O1C C1C C2C C3C 129(2) 3_565 3_565
C3C C1C C2C C3C -119(3) 2_665 3_565
C1C C1C C3C C2C -14(3) 2_665 3_565
C1C C1C C3C C2C -61(5) 3_565 3_565
C2C C1C C3C C2C -169(3) 2_665 3_565
O1C C1C C3C C2C 72(4) . 3_565
O1C C1C C3C C2C 46(3) 2_665 3_565
C3C C1C C3C C2C -122.2(18) 3_565 3_565
O1C C1C C3C C2C 31(4) 3_565 3_565
C2C C1C C3C C2C -64(2) . 3_565
C3C C1C C3C C2C -46(2) 2_665 3_565
C1C C1C C3C C1C -47(3) 3_565 2_665
C2C C1C C3C C1C -155(3) 2_665 2_665
O1C C1C C3C C1C 85(5) . 2_665
C2C C1C C3C C1C 14(3) 3_565 2_665
O1C C1C C3C C1C 59(3) 2_665 2_665
C3C C1C C3C C1C -109(2) 3_565 2_665
O1C C1C C3C C1C 45(4) 3_565 2_665
C2C C1C C3C C1C -50.6(17) . 2_665
C3C C1C C3C C1C -32(2) 2_665 2_665
C1C C1C C3C C2C 155(3) 2_665 2_665
C1C C1C C3C C2C 108(5) 3_565 2_665
O1C C1C C3C C2C -119(3) . 2_665
C2C C1C C3C C2C 169(3) 3_565 2_665
O1C C1C C3C C2C -145(3) 2_665 2_665
C3C C1C C3C C2C 46.7(19) 3_565 2_665
O1C C1C C3C C2C -160(4) 3_565 2_665
C2C C1C C3C C2C 105(2) . 2_665
C3C C1C C3C C2C 123(2) 2_665 2_665
C1C C1C C3C C1C 47(2) 2_665 3_565
C2C C1C C3C C1C -108(5) 2_665 3_565
O1C C1C C3C C1C 133(7) . 3_565
C2C C1C C3C C1C 61(5) 3_565 3_565
O1C C1C C3C C1C 107(5) 2_665 3_565
C3C C1C C3C C1C -61(5) 3_565 3_565
O1C C1C C3C C1C 92(5) 3_565 3_565
C2C C1C C3C C1C -3(4) . 3_565
C3C C1C C3C C1C 15(4) 2_665 3_565
O1D O1D C1D C1D 104(4) 2_665 2_665
O1D O1D C1D C1D 171(5) 3_565 2_665
C1D O1D C1D C1D 60.2(11) 3_565 2_665
C2D O1D C1D C1D -39(4) 3_565 2_665
O1D O1D C1D C1D 43(3) 2_665 3_565
O1D O1D C1D C1D 110(4) 3_565 3_565
C1D O1D C1D C1D -60.2(11) 2_665 3_565
C2D O1D C1D C1D -99(3) 3_565 3_565
O1D O1D C1D C2D -75(6) 2_665 2_665
O1D O1D C1D C2D -8(5) 3_565 2_665
C1D O1D C1D C2D -179(100) 2_665 2_665
C1D O1D C1D C2D -119(8) 3_565 2_665
C2D O1D C1D C2D 142(5) 3_565 2_665
O1D O1D C1D O1D -66.9(8) 2_665 3_565
C1D O1D C1D O1D -171(5) 2_665 3_565
C1D O1D C1D O1D -110(4) 3_565 3_565
C2D O1D C1D O1D 150(3) 3_565 3_565
O1D O1D C1D C2D 143(2) 2_665 3_565
O1D O1D C1D C2D -150(3) 3_565 3_565
C1D O1D C1D C2D 39(4) 2_665 3_565
C1D O1D C1D C2D 99(3) 3_565 3_565
O1D O1D C1D C3D 167.4(18) 2_665 .
O1D O1D C1D C3D -126(2) 3_565 .
C1D O1D C1D C3D 64(4) 2_665 .
C1D O1D C1D C3D 124(3) 3_565 .
C2D O1D C1D C3D 24.6(15) 3_565 .
O1D O1D C1D C3D 22(3) 2_665 3_565
O1D O1D C1D C3D 89(4) 3_565 3_565
C1D O1D C1D C3D -82(3) 2_665 3_565
C1D O1D C1D C3D -22(3) 3_565 3_565
C2D O1D C1D C3D -121(3) 3_565 3_565
O1D O1D C1D O1D 66.9(8) 3_565 2_665
C1D O1D C1D O1D -104(4) 2_665 2_665
C1D O1D C1D O1D -43(3) 3_565 2_665
C2D O1D C1D O1D -143(2) 3_565 2_665
O1D O1D C1D C2D 53.8(18) 2_665 .
O1D O1D C1D C2D 121(2) 3_565 .
C1D O1D C1D C2D -50(3) 2_665 .
C1D O1D C1D C2D 10(2) 3_565 .
C2D O1D C1D C2D -89.0(11) 3_565 .
O1D O1D C1D C3D 88.2(18) 2_665 2_665
O1D O1D C1D C3D 155(2) 3_565 2_665
C1D O1D C1D C3D -15(3) 2_665 2_665
C1D O1D C1D C3D 45(2) 3_565 2_665
C2D O1D C1D C3D -54.6(12) 3_565 2_665
C1D C1D C2D C1D -92(11) 2_665 3_565
C2D C1D C2D C1D 111(13) 2_665 3_565
O1D C1D C2D C1D -1(11) 3_565 3_565
C2D C1D C2D C1D -118(12) 3_565 3_565
C3D C1D C2D C1D -158(13) . 3_565
C3D C1D C2D C1D 116(12) 3_565 3_565
O1D C1D C2D C1D -45(11) . 3_565
O1D C1D C2D C1D -7(11) 2_665 3_565
C3D C1D C2D C1D -133(12) 2_665 3_565
C1D C1D C2D C3D 41.0(18) 2_665 2_665
C1D C1D C2D C3D 133(12) 3_565 2_665
C2D C1D C2D C3D -115.7(18) 2_665 2_665
O1D C1D C2D C3D 132(2) 3_565 2_665
C2D C1D C2D C3D 15(2) 3_565 2_665
C3D C1D C2D C3D -25(2) . 2_665
C3D C1D C2D C3D -111(2) 3_565 2_665
O1D C1D C2D C3D 88.1(19) . 2_665
O1D C1D C2D C3D 126(2) 2_665 2_665
C1D C1D C2D C1D 92(11) 3_565 2_665
C2D C1D C2D C1D -157(3) 2_665 2_665
O1D C1D C2D C1D 90.7(12) 3_565 2_665
C2D C1D C2D C1D -25.9(19) 3_565 2_665
C3D C1D C2D C1D -66(2) . 2_665
C3D C1D C2D C1D -152.2(18) 3_565 2_665
O1D C1D C2D C1D 47.1(10) . 2_665
O1D C1D C2D C1D 84.9(12) 2_665 2_665
C3D C1D C2D C1D -41.0(18) 2_665 2_665
C1D C1D C2D C3D 152.2(18) 2_665 3_565
C1D C1D C2D C3D -116(12) 3_565 3_565
C2D C1D C2D C3D -4(2) 2_665 3_565
O1D C1D C2D C3D -117(2) 3_565 3_565
C2D C1D C2D C3D 126.3(13) 3_565 3_565
C3D C1D C2D C3D 86.0(18) . 3_565
O1D C1D C2D C3D -160.7(16) . 3_565
O1D C1D C2D C3D -122.9(17) 2_665 3_565
C3D C1D C2D C3D 111(2) 2_665 3_565
C1D C1D C2D O1D -84.9(12) 2_665 2_665
C1D C1D C2D O1D 7(11) 3_565 2_665
C2D C1D C2D O1D 118(3) 2_665 2_665
O1D C1D C2D O1D 6(2) 3_565 2_665
C2D C1D C2D O1D -110.8(16) 3_565 2_665
C3D C1D C2D O1D -151(2) . 2_665
C3D C1D C2D O1D 122.9(17) 3_565 2_665
O1D C1D C2D O1D -37.8(13) . 2_665
C3D C1D C2D O1D -126(2) 2_665 2_665
C1D C1D C3D C2D 14(3) 2_665 3_565
C1D C1D C3D C2D 59(4) 3_565 3_565
C2D C1D C3D C2D 172(3) 2_665 3_565
O1D C1D C3D C2D -86(3) 3_565 3_565
C3D C1D C3D C2D 128.0(16) 3_565 3_565
O1D C1D C3D C2D -33.9(19) . 3_565
O1D C1D C3D C2D -14(4) 2_665 3_565
C2D C1D C3D C2D 65.3(15) . 3_565
C3D C1D C3D C2D 51.2(18) 2_665 3_565
C1D C1D C3D C1D 45.3(19) 3_565 2_665
C2D C1D C3D C1D 159(3) 2_665 2_665
O1D C1D C3D C1D -100(4) 3_565 2_665
C2D C1D C3D C1D -14(3) 3_565 2_665
C3D C1D C3D C1D 114(2) 3_565 2_665
O1D C1D C3D C1D -47(3) . 2_665
O1D C1D C3D C1D -28(3) 2_665 2_665
C2D C1D C3D C1D 51.7(18) . 2_665
C3D C1D C3D C1D 38(2) 2_665 2_665
C1D C1D C3D C2D -159(3) 2_665 2_665
C1D C1D C3D C2D -113(5) 3_565 2_665
O1D C1D C3D C2D 101(2) 3_565 2_665
C2D C1D C3D C2D -172(3) 3_565 2_665
C3D C1D C3D C2D -44.2(17) 3_565 2_665
O1D C1D C3D C2D 154(2) . 2_665
O1D C1D C3D C2D 174(4) 2_665 2_665
C2D C1D C3D C2D -107(2) . 2_665
C3D C1D C3D C2D -121.0(19) 2_665 2_665
C1D C1D C3D C1D -45.3(19) 2_665 3_565
C2D C1D C3D C1D 113(5) 2_665 3_565
O1D C1D C3D C1D -145(6) 3_565 3_565
C2D C1D C3D C1D -59(4) 3_565 3_565
C3D C1D C3D C1D 69(4) 3_565 3_565
O1D C1D C3D C1D -93(4) . 3_565
O1D C1D C3D C1D -73(4) 2_665 3_565
C2D C1D C3D C1D 6(3) . 3_565
C3D C1D C3D C1D -8(4) 2_665 3_565
